data_4111499
loop_
_publ_author_name
'Manuel Alcarazo'
'Stephen J. Roseblade'
'Andrew R. Cowley'
'Rosario Fern\'andez'
'John M. Brown'
'Jos\'e M. Lassaletta'

_publ_section_title
;
 Imidazo[1,5-a]pyridine: A Versatile Architecture for Stable
 N-Heterocyclic Carbenes
;
_journal_name_full 'Journal of the American Chemical Society'
_journal_page_first 3290
_journal_page_last 3291
_journal_paper_doi 10.1021/ja0423769
_journal_volume 127
_journal_year 2005
_chemical_compound_source
;
synthesis as described
;
_chemical_formula_moiety ' C26 H26 Cl1 N2 Rh1 '
_chemical_formula_sum 'C26 H26 Cl N2 Rh'
_chemical_formula_weight 504.86
_chemical_name_systematic
; 
? 
;
_space_group_IT_number 14
_symmetry_cell_setting monoclinic
_symmetry_space_group_name_Hall '-P 2yn'
_symmetry_space_group_name_H-M 'P 1 21/n 1'
_atom_sites_solution_hydrogens geom
_atom_sites_solution_primary direct
_cell_angle_alpha 90
_cell_angle_beta 101.0590(6)
_cell_angle_gamma 90
_cell_formula_units_Z 4
_cell_length_a 7.1357(2)
_cell_length_b 18.8754(3)
_cell_length_c 16.0479(3)
_cell_measurement_reflns_used 26058
_cell_measurement_temperature 150
_cell_measurement_theta_max 28
_cell_measurement_theta_min 5
_cell_volume 2121.34(8)
_computing_cell_refinement
; 
KappaCCD software 'DENZO' (Otwinowski & Minor, 1996) 
;
_computing_data_collection
; 
KappaCCD software 'Collect' (Nonius, 2000) 
;
_computing_data_reduction
; 
KappaCCD software 'DENZO' (Otwinowski & Minor, 1996) 
;
_computing_publication_material
; 
CRYSTALS (Watkin et al, 2001) 
;
_computing_structure_refinement
; 
CRYSTALS (Watkin et al, 2001) 
;
_computing_structure_solution 'SIR92 (Giacovazzo et al, 1992)'
_diffrn_ambient_temperature 150
_diffrn_measured_fraction_theta_full 0.998
_diffrn_measured_fraction_theta_max 0.998
_diffrn_measurement_device_type
; 
Nonius KappaCCD 
;
_diffrn_measurement_method \w
_diffrn_radiation_monochromator graphite
_diffrn_radiation_type 'Mo K\a'
_diffrn_radiation_wavelength 0.71073
_diffrn_reflns_av_R_equivalents 0.034
_diffrn_reflns_limit_h_max 9
_diffrn_reflns_limit_h_min -9
_diffrn_reflns_limit_k_max 24
_diffrn_reflns_limit_k_min -24
_diffrn_reflns_limit_l_max 20
_diffrn_reflns_limit_l_min -20
_diffrn_reflns_number 26058
_diffrn_reflns_theta_full 27.494
_diffrn_reflns_theta_max 27.494
_diffrn_reflns_theta_min 5.178
_diffrn_standards_decay_% 0.00
_diffrn_standards_interval_count 0
_diffrn_standards_interval_time 0
_diffrn_standards_number 0
_exptl_absorpt_coefficient_mu 0.947
_exptl_absorpt_correction_T_max 0.83
_exptl_absorpt_correction_T_min 0.68
_exptl_absorpt_correction_type multi-scan
_exptl_absorpt_process_details
; 
 Denzo/Scalepack (Otwinowski & Minor, 1996) 
;
_exptl_crystal_colour ' yellow '
_exptl_crystal_density_diffrn 1.581
_exptl_crystal_description ' plate '
_exptl_crystal_F_000 1032
_exptl_crystal_size_max 0.40
_exptl_crystal_size_mid 0.40
_exptl_crystal_size_min 0.20
_refine_diff_density_max 0.81
_refine_diff_density_min -0.53
_refine_ls_extinction_method none
_refine_ls_goodness_of_fit_ref 1.1041
_refine_ls_hydrogen_treatment mixed
_refine_ls_matrix_type full
_refine_ls_number_parameters 287
_refine_ls_number_reflns 3931
_refine_ls_number_restraints 0
_refine_ls_R_factor_all 0.0341
_refine_ls_R_factor_gt 0.0248
_refine_ls_shift/su_max 0.002738
_refine_ls_structure_factor_coef F
_refine_ls_weighting_details
;
 Method, part 1, Chebychev polynomial, (Watkin, 1994, Prince, 1982) 
 [weight] = 1.0/[A~0~*T~0~(x)+A~1~*T~1~(x) ... +A~n-1~]*T~n-1~(x)] 
 where A~i~ are the Chebychev coefficients listed below and x= Fcalc/Fmax 
 Method = Robust Weighting (Prince, 1982) 
 W = [weight] * [1-(deltaF/6*sigmaF)^2^]^2^ 
 A~i~ are: 
 0.341 0.972E-01 0.798E-01 
;
_refine_ls_weighting_scheme calc
_refine_ls_wR_factor_all 0.0367
_refine_ls_wR_factor_gt 0.0266
_refine_ls_wR_factor_ref 0.0266
_reflns_limit_h_max 9
_reflns_limit_h_min -9
_reflns_limit_k_max 24
_reflns_limit_k_min 0
_reflns_limit_l_max 20
_reflns_limit_l_min 0
_reflns_number_gt 3931
_reflns_number_total 4835
_reflns_threshold_expression I>3.00u(I)
_cod_data_source_file ja0423769si20041219_021241.cif
_cod_data_source_block 6d
_cod_original_sg_symbol_H-M 'P 1 21/n 1 '
_cod_original_formula_sum ' C26 H26 Cl1 N2 Rh1 '
_cod_database_code 4111499

loop_
_symmetry_equiv_pos_as_xyz
x,y,z
-x,-y,-z
-x+1/2,y+1/2,-z+1/2
x+1/2,-y+1/2,z+1/2

loop_
_atom_site_label
_atom_site_type_symbol
_atom_site_fract_x
_atom_site_fract_y
_atom_site_fract_z
_atom_site_U_iso_or_equiv
_atom_site_occupancy
_atom_site_adp_type
Rh1 Rh 0.04991(2) 0.302494(8) 0.577219(9) 0.0162 1.0000 Uani
Cl1 Cl -0.12194(7) 0.19418(3) 0.57116(3) 0.0247 1.0000 Uani
C1 C 0.0908(3) 0.29102(11) 0.45551(13) 0.0185 1.0000 Uani
N1 N -0.0034(2) 0.32016(9) 0.38066(11) 0.0186 1.0000 Uani
C2 C -0.1787(3) 0.35810(11) 0.36474(13) 0.0198 1.0000 Uani
C3 C -0.2783(3) 0.37337(12) 0.42930(14) 0.0251 1.0000 Uani
C4 C -0.4490(3) 0.41101(13) 0.40994(16) 0.0301 1.0000 Uani
C5 C -0.5231(3) 0.43181(13) 0.32659(17) 0.0311 1.0000 Uani
C6 C -0.4243(3) 0.41629(12) 0.26351(15) 0.0287 1.0000 Uani
C7 C -0.2499(3) 0.37975(11) 0.28054(14) 0.0232 1.0000 Uani
C8 C -0.1446(3) 0.36505(12) 0.21385(14) 0.0267 1.0000 Uani
C9 C 0.0203(3) 0.32911(12) 0.22932(13) 0.0250 1.0000 Uani
C10 C 0.0919(3) 0.30374(11) 0.31352(13) 0.0207 1.0000 Uani
C11 C 0.2428(3) 0.26283(12) 0.34745(13) 0.0233 1.0000 Uani
N2 N 0.2380(2) 0.25552(9) 0.43279(11) 0.0195 1.0000 Uani
C12 C 0.3703(3) 0.20905(12) 0.48944(14) 0.0240 1.0000 Uani
C13 C 0.3547(3) 0.13355(12) 0.45671(13) 0.0232 1.0000 Uani
C14 C 0.1869(3) 0.09511(13) 0.45527(15) 0.0299 1.0000 Uani
C15 C 0.1718(4) 0.02643(14) 0.42428(16) 0.0337 1.0000 Uani
C16 C 0.3226(4) -0.00471(13) 0.39431(15) 0.0306 1.0000 Uani
C17 C 0.4883(3) 0.03329(12) 0.39547(14) 0.0271 1.0000 Uani
C18 C 0.5052(3) 0.10230(12) 0.42694(14) 0.0243 1.0000 Uani
C19 C 0.2917(3) 0.36886(11) 0.60507(14) 0.0225 1.0000 Uani
C20 C 0.1289(3) 0.41094(11) 0.57740(14) 0.0231 1.0000 Uani
C21 C 0.0342(4) 0.45559(12) 0.63705(15) 0.0284 1.0000 Uani
C22 C -0.1240(3) 0.41590(12) 0.66973(14) 0.0251 1.0000 Uani
C23 C -0.0874(3) 0.33731(12) 0.68011(13) 0.0204 1.0000 Uani
C24 C 0.0830(3) 0.30616(12) 0.71764(12) 0.0203 1.0000 Uani
C25 C 0.2591(3) 0.34725(13) 0.75820(14) 0.0249 1.0000 Uani
C26 C 0.3941(3) 0.36025(12) 0.69572(14) 0.0255 1.0000 Uani
H1 H 0.368(4) 0.3588(15) 0.5640(19) 0.035(7) 1.0000 Uiso
H2 H 0.109(4) 0.4265(13) 0.5197(16) 0.023(6) 1.0000 Uiso
H3 H -0.198(4) 0.3084(13) 0.6722(16) 0.022(6) 1.0000 Uiso
H4 H 0.078(4) 0.2574(15) 0.7325(17) 0.028(7) 1.0000 Uiso
H31 H -0.2278 0.3575 0.4888 0.0302 1.0000 Uiso
H41 H -0.5193 0.4233 0.4562 0.0366 1.0000 Uiso
H51 H -0.6472 0.4579 0.3130 0.0362 1.0000 Uiso
H61 H -0.4779 0.4314 0.2040 0.0326 1.0000 Uiso
H81 H -0.1961 0.3821 0.1549 0.0313 1.0000 Uiso
H91 H 0.0924 0.3201 0.1827 0.0301 1.0000 Uiso
H111 H 0.3392 0.2419 0.3168 0.0286 1.0000 Uiso
H121 H 0.3385 0.2102 0.5475 0.0281 1.0000 Uiso
H122 H 0.5040 0.2263 0.4924 0.0281 1.0000 Uiso
H141 H 0.0777 0.1171 0.4766 0.0358 1.0000 Uiso
H151 H 0.0515 -0.0010 0.4235 0.0405 1.0000 Uiso
H161 H 0.3110 -0.0543 0.3721 0.0362 1.0000 Uiso
H171 H 0.5968 0.0112 0.3736 0.0328 1.0000 Uiso
H181 H 0.6261 0.1294 0.4281 0.0292 1.0000 Uiso
H211 H 0.1339 0.4701 0.6868 0.0338 1.0000 Uiso
H212 H -0.0221 0.4988 0.6058 0.0338 1.0000 Uiso
H221 H -0.1355 0.4361 0.7261 0.0302 1.0000 Uiso
H222 H -0.2467 0.4231 0.6285 0.0302 1.0000 Uiso
H251 H 0.2187 0.3940 0.7781 0.0296 1.0000 Uiso
H252 H 0.3291 0.3198 0.8078 0.0296 1.0000 Uiso
H261 H 0.4690 0.4043 0.7133 0.0305 1.0000 Uiso
H262 H 0.4832 0.3190 0.6987 0.0305 1.0000 Uiso

loop_
_atom_site_aniso_label
_atom_site_aniso_U_11
_atom_site_aniso_U_22
_atom_site_aniso_U_33
_atom_site_aniso_U_23
_atom_site_aniso_U_13
_atom_site_aniso_U_12
Rh1 0.01672(8) 0.01746(8) 0.01515(8) 0.00023(6) 0.00490(5) -0.00015(6)
Cl1 0.0223(2) 0.0225(2) 0.0302(3) -0.0022(2) 0.00705(19) -0.0051(2)
C1 0.0199(9) 0.0186(10) 0.0174(9) -0.0002(7) 0.0045(7) -0.0015(7)
N1 0.0189(8) 0.0212(8) 0.0155(8) -0.0008(6) 0.0030(6) -0.0005(7)
C2 0.0192(10) 0.0162(9) 0.0232(10) -0.0001(8) 0.0022(8) -0.0010(7)
C3 0.0228(10) 0.0255(11) 0.0272(11) 0.0030(9) 0.0050(9) 0.0026(8)
C4 0.0278(11) 0.0292(12) 0.0344(12) 0.0042(10) 0.0089(9) 0.0050(9)
C5 0.0250(11) 0.0250(11) 0.0404(13) 0.0029(10) -0.0007(10) 0.0047(9)
C6 0.0298(11) 0.0221(11) 0.0295(11) 0.0039(9) -0.0057(9) 0.0010(9)
C7 0.0276(11) 0.0177(10) 0.0219(10) -0.0002(8) -0.0011(8) -0.0039(8)
C8 0.0369(12) 0.0232(11) 0.0181(10) 0.0010(8) 0.0003(9) -0.0037(9)
C9 0.0357(12) 0.0233(10) 0.0162(10) -0.0011(8) 0.0058(9) -0.0028(9)
C10 0.0237(10) 0.0223(10) 0.0171(9) -0.0019(8) 0.0066(8) -0.0013(8)
C11 0.0244(10) 0.0281(11) 0.0188(10) -0.0018(8) 0.0080(8) -0.0002(9)
N2 0.0199(8) 0.0227(9) 0.0165(8) -0.0011(7) 0.0048(6) 0.0029(7)
C12 0.0221(10) 0.0267(11) 0.0216(10) -0.0021(8) -0.0001(8) 0.0066(8)
C13 0.0253(11) 0.0252(11) 0.0181(10) -0.0017(8) 0.0019(8) 0.0044(8)
C14 0.0268(11) 0.0343(12) 0.0285(12) -0.0064(10) 0.0053(9) 0.0011(10)
C15 0.0324(12) 0.0361(13) 0.0327(13) -0.0058(10) 0.0062(10) -0.0073(10)
C16 0.0427(14) 0.0250(11) 0.0228(11) -0.0021(9) 0.0033(10) 0.0009(10)
C17 0.0324(12) 0.0269(11) 0.0228(10) 0.0000(9) 0.0071(9) 0.0067(9)
C18 0.0248(10) 0.0274(11) 0.0208(10) 0.0009(8) 0.0048(8) 0.0036(8)
C19 0.0222(10) 0.0236(10) 0.0236(10) -0.0017(8) 0.0095(8) -0.0079(8)
C20 0.0280(11) 0.0182(10) 0.0228(10) 0.0036(8) 0.0045(8) -0.0041(8)
C21 0.0353(12) 0.0174(10) 0.0317(12) -0.0015(9) 0.0046(10) 0.0018(9)
C22 0.0251(11) 0.0262(11) 0.0242(10) -0.0015(9) 0.0052(8) 0.0092(9)
C23 0.0202(10) 0.0237(10) 0.0193(10) -0.0014(8) 0.0090(8) 0.0008(8)
C24 0.0248(10) 0.0250(10) 0.0128(9) 0.0011(8) 0.0079(7) 0.0025(8)
C25 0.0222(10) 0.0326(12) 0.0194(10) -0.0012(9) 0.0022(8) 0.0035(9)
C26 0.0190(10) 0.0296(11) 0.0277(11) -0.0023(9) 0.0043(8) -0.0012(9)

loop_
_atom_type_symbol
_atom_type_scat_dispersion_real
_atom_type_scat_dispersion_imag
_atom_type_scat_Cromer_Mann_a1
_atom_type_scat_Cromer_Mann_b1
_atom_type_scat_Cromer_Mann_a2
_atom_type_scat_Cromer_Mann_b2
_atom_type_scat_Cromer_Mann_a3
_atom_type_scat_Cromer_Mann_b3
_atom_type_scat_Cromer_Mann_a4
_atom_type_scat_Cromer_Mann_b4
_atom_type_scat_Cromer_Mann_c
_atom_type_scat_source
'C   ' 0.0033 0.0016 2.3100 20.8439 1.0200 10.2075 1.5886 0.5687 0.8650 51.6512 0.2156 International_Tables_Vol_IV_Table_2.2B
'H   ' 0.0000 0.0000 0.4930 10.5109 0.3229 26.1257 0.1402 3.1424 0.0408 57.7998 0.0030 International_Tables_Vol_IV_Table_2.2B
'Cl  ' 0.1484 0.1585 11.4604 0.0104 7.1964 1.1662 6.2556 18.5194 1.6455 47.7784 -9.5574 International_Tables_Vol_IV_Table_2.2B
'N   ' 0.0061 0.0033 12.2126 0.0057 3.1322 9.8933 2.0125 28.9975 1.1663 0.5826 -11.5290 International_Tables_Vol_IV_Table_2.2B
'Rh  ' -1.1178 0.9187 19.2957 0.7515 14.3501 8.2176 4.7343 25.8749 1.2892 98.6062 5.3280 International_Tables_Vol_IV_Table_2.2B

loop_
_geom_angle_atom_site_label_1
_geom_angle_atom_site_label_2
_geom_angle_atom_site_label_3
_geom_angle
_geom_angle_publ_flag
Cl1 Rh1 C1 92.11(6) yes
Cl1 Rh1 C19 156.10(6) yes
C1 Rh1 C19 90.26(8) yes
Cl1 Rh1 C20 164.65(6) yes
C1 Rh1 C20 90.97(8) yes
C19 Rh1 C20 38.83(9) yes
Cl1 Rh1 C23 89.25(6) yes
C1 Rh1 C23 157.77(8) yes
C19 Rh1 C23 97.40(8) yes
C20 Rh1 C23 82.29(8) yes
Cl1 Rh1 C24 91.26(6) yes
C1 Rh1 C24 165.29(8) yes
C19 Rh1 C24 80.97(8) yes
C20 Rh1 C24 89.55(8) yes
C23 Rh1 C24 36.57(8) yes
Rh1 C1 N1 131.18(15) yes
Rh1 C1 N2 124.82(15) yes
N1 C1 N2 103.74(17) yes
C1 N1 C2 128.67(17) yes
C1 N1 C10 110.64(17) yes
C2 N1 C10 120.57(17) yes
N1 C2 C3 121.81(19) yes
N1 C2 C7 117.45(19) yes
C3 C2 C7 120.7(2) yes
C2 C3 C4 119.2(2) yes
C2 C3 H31 120.386 no
C4 C3 H31 120.387 no
C3 C4 C5 120.7(2) yes
C3 C4 H41 119.637 no
C5 C4 H41 119.637 no
C4 C5 C6 119.6(2) yes
C4 C5 H51 120.220 no
C6 C5 H51 120.220 no
C5 C6 C7 121.6(2) yes
C5 C6 H61 119.224 no
C7 C6 H61 119.224 no
C2 C7 C6 118.2(2) yes
C2 C7 C8 120.7(2) yes
C6 C7 C8 121.1(2) yes
C7 C8 C9 121.5(2) yes
C7 C8 H81 119.268 no
C9 C8 H81 119.268 no
C8 C9 C10 119.1(2) yes
C8 C9 H91 120.458 no
C10 C9 H91 120.459 no
N1 C10 C9 120.58(19) yes
N1 C10 C11 106.29(18) yes
C9 C10 C11 133.1(2) yes
C10 C11 N2 106.64(18) yes
C10 C11 H111 126.678 no
N2 C11 H111 126.678 no
C1 N2 C11 112.66(17) yes
C1 N2 C12 124.67(17) yes
C11 N2 C12 122.48(17) yes
N2 C12 C13 110.55(17) yes
N2 C12 H121 109.202 no
C13 C12 H121 109.202 no
N2 C12 H122 109.202 no
C13 C12 H122 109.202 no
H121 C12 H122 109.467 no
C12 C13 C14 120.0(2) yes
C12 C13 C18 120.6(2) yes
C14 C13 C18 119.4(2) yes
C13 C14 C15 120.0(2) yes
C13 C14 H141 120.007 no
C15 C14 H141 120.008 no
C14 C15 C16 120.5(2) yes
C14 C15 H151 119.741 no
C16 C15 H151 119.741 no
C15 C16 C17 119.6(2) yes
C15 C16 H161 120.214 no
C17 C16 H161 120.214 no
C16 C17 C18 120.3(2) yes
C16 C17 H171 119.844 no
C18 C17 H171 119.844 no
C13 C18 C17 120.2(2) yes
C13 C18 H181 119.897 no
C17 C18 H181 119.897 no
Rh1 C19 C20 71.11(12) yes
Rh1 C19 C26 111.48(14) yes
C20 C19 C26 125.7(2) yes
Rh1 C19 H1 106.9(17) no
C20 C19 H1 116.3(17) no
C26 C19 H1 114.2(17) no
Rh1 C20 C19 70.06(12) yes
Rh1 C20 C21 112.57(14) yes
C19 C20 C21 123.5(2) yes
Rh1 C20 H2 107.7(15) no
C19 C20 H2 116.2(15) no
C21 C20 H2 115.8(15) no
C20 C21 C22 112.90(18) yes
C20 C21 H211 108.608 no
C22 C21 H211 108.607 no
C20 C21 H212 108.608 no
C22 C21 H212 108.608 no
H211 C21 H212 109.467 no
C21 C22 C23 113.31(17) yes
C21 C22 H221 108.504 no
C23 C22 H221 108.504 no
C21 C22 H222 108.504 no
C23 C22 H222 108.504 no
H221 C22 H222 109.467 no
Rh1 C23 C22 107.84(14) yes
Rh1 C23 C24 73.46(11) yes
C22 C23 C24 125.9(2) yes
Rh1 C23 H3 102.1(15) no
C22 C23 H3 115.4(15) no
C24 C23 H3 117.0(15) no
Rh1 C24 C23 69.97(11) yes
Rh1 C24 C25 111.72(13) yes
C23 C24 C25 124.0(2) yes
Rh1 C24 H4 102.8(16) no
C23 C24 H4 116.7(16) no
C25 C24 H4 117.0(16) no
C24 C25 C26 111.94(17) yes
C24 C25 H251 108.851 no
C26 C25 H251 108.851 no
C24 C25 H252 108.851 no
C26 C25 H252 108.851 no
H251 C25 H252 109.467 no
C19 C26 C25 113.49(18) yes
C19 C26 H261 108.457 no
C25 C26 H261 108.457 no
C19 C26 H262 108.458 no
C25 C26 H262 108.458 no
H261 C26 H262 109.467 no

loop_
_geom_bond_atom_site_label_1
_geom_bond_atom_site_label_2
_geom_bond_distance
_geom_bond_publ_flag
Rh1 Cl1 2.3764(5) yes
Rh1 C1 2.041(2) yes
Rh1 C19 2.109(2) yes
Rh1 C20 2.123(2) yes
Rh1 C23 2.1770(19) yes
Rh1 C24 2.2213(19) yes
C1 N1 1.374(3) yes
C1 N2 1.354(3) yes
N1 C2 1.422(3) yes
N1 C10 1.414(3) yes
C2 C3 1.394(3) yes
C2 C7 1.410(3) yes
C3 C4 1.393(3) yes
C3 H31 1.000 no
C4 C5 1.397(3) yes
C4 H41 1.000 no
C5 C6 1.371(4) yes
C5 H51 1.000 no
C6 C7 1.403(3) yes
C6 H61 1.000 no
C7 C8 1.447(3) yes
C8 C9 1.339(3) yes
C8 H81 1.000 no
C9 C10 1.432(3) yes
C9 H91 1.000 no
C10 C11 1.352(3) yes
C11 N2 1.383(3) yes
C11 H111 1.000 no
N2 C12 1.469(3) yes
C12 C13 1.515(3) yes
C12 H121 1.000 no
C12 H122 1.000 no
C13 C14 1.396(3) yes
C13 C18 1.388(3) yes
C14 C15 1.385(3) yes
C14 H141 1.000 no
C15 C16 1.390(4) yes
C15 H151 1.000 no
C16 C17 1.380(4) yes
C16 H161 1.000 no
C17 C18 1.394(3) yes
C17 H171 1.000 no
C18 H181 1.000 no
C19 C20 1.407(3) yes
C19 C26 1.506(3) yes
C19 H1 0.95(3) no
C20 C21 1.527(3) yes
C20 H2 0.96(3) no
C21 C22 1.529(3) yes
C21 H211 1.000 no
C21 H212 1.000 no
C22 C23 1.510(3) yes
C22 H221 1.000 no
C22 H222 1.000 no
C23 C24 1.381(3) yes
C23 H3 0.95(3) no
C24 C25 1.514(3) yes
C24 H4 0.95(3) no
C25 C26 1.537(3) yes
C25 H251 1.000 no
C25 H252 1.000 no
C26 H261 1.000 no
C26 H262 1.000 no
